data_4307038
loop_
_publ_author_name
'You-gui Huang'
'Ben-lai Wu'
'Da-qiang Yuan'
'Yan-qing Xu'
'Fei-long Jiang'
'Mao-chun Hong'

_publ_section_title
;
New Lanthanide Hybrid as Clustered Infinite Nanotunnel with 3D Ln-O-Ln
Framework and (3,4)-Connected Net
;
_journal_name_full 'Inorganic Chemistry'
_journal_page_first 1171
_journal_page_last 1176
_journal_paper_doi 10.1021/ic0615271
_journal_volume 46
_journal_year 2007
_chemical_formula_moiety 'C28 H27 Er3 N8 O24'
_chemical_formula_sum 'C28 H27 Er3 N8 O24'
_chemical_formula_weight 1361.36
_chemical_name_systematic
; 
 ? 
;
_space_group_IT_number 88
_symmetry_cell_setting tetragonal
_symmetry_space_group_name_Hall '-I 4ad'
_symmetry_space_group_name_H-M 'I 41/a :2'
_atom_sites_solution_hydrogens geom
_atom_sites_solution_primary direct
_atom_sites_solution_secondary difmap
_audit_creation_method SHELXL-97
_cell_angle_alpha 90.00
_cell_angle_beta 90.00
_cell_angle_gamma 90.00
_cell_formula_units_Z 4
_cell_length_a 14.8150(8)
_cell_length_b 14.8150(8)
_cell_length_c 14.6396(14)
_cell_measurement_reflns_used 3599
_cell_measurement_temperature 130(2)
_cell_measurement_theta_max 27.4835
_cell_measurement_theta_min 3.3728
_cell_volume 3213.2(4)
_computing_cell_refinement CrystalClear
_computing_data_collection 'CrystalClear (Rigaku, 2000)'
_computing_data_reduction CrystalClear
_computing_molecular_graphics 'SHELXL-97 (Sheldrick, 1997)'
_computing_publication_material 'SHELXL-97 (Sheldrick, 1997)'
_computing_structure_refinement 'SHELXL-97 (Sheldrick, 1997)'
_computing_structure_solution 'SHELXS-97 (Sheldrick, 1990)'
_diffrn_ambient_temperature 130(2)
_diffrn_measured_fraction_theta_full 0.947
_diffrn_measured_fraction_theta_max 0.947
_diffrn_measurement_device_type 'Rigaku Mercury CCD area-detector'
_diffrn_measurement_method \w
_diffrn_radiation_monochromator graphite
_diffrn_radiation_source 'fine-focus sealed tube'
_diffrn_radiation_type MoK\a
_diffrn_radiation_wavelength 0.71073
_diffrn_reflns_av_R_equivalents 0.0538
_diffrn_reflns_av_sigmaI/netI 0.0378
_diffrn_reflns_limit_h_max 13
_diffrn_reflns_limit_h_min -19
_diffrn_reflns_limit_k_max 19
_diffrn_reflns_limit_k_min -17
_diffrn_reflns_limit_l_max 16
_diffrn_reflns_limit_l_min -18
_diffrn_reflns_number 9286
_diffrn_reflns_theta_full 27.48
_diffrn_reflns_theta_max 27.48
_diffrn_reflns_theta_min 3.38
_exptl_absorpt_coefficient_mu 7.890
_exptl_absorpt_correction_T_max 0.3014
_exptl_absorpt_correction_T_min 0.2006
_exptl_absorpt_correction_type multi-scan
_exptl_absorpt_process_details '(CrystalClear; Rigaku, 2000)'
_exptl_crystal_colour colorless
_exptl_crystal_density_diffrn 2.814
_exptl_crystal_density_method 'not measured'
_exptl_crystal_description prism
_exptl_crystal_F_000 2588
_exptl_crystal_size_max 0.30
_exptl_crystal_size_mid 0.20
_exptl_crystal_size_min 0.20
_refine_diff_density_max 1.326
_refine_diff_density_min -2.318
_refine_diff_density_rms 0.248
_refine_ls_extinction_method none
_refine_ls_goodness_of_fit_ref 1.149
_refine_ls_hydrogen_treatment constr
_refine_ls_matrix_type full
_refine_ls_number_parameters 138
_refine_ls_number_reflns 1745
_refine_ls_number_restraints 6
_refine_ls_restrained_S_all 1.154
_refine_ls_R_factor_all 0.0673
_refine_ls_R_factor_gt 0.0645
_refine_ls_shift/su_max 0.000
_refine_ls_shift/su_mean 0.000
_refine_ls_structure_factor_coef Fsqd
_refine_ls_weighting_details 'calc w=1/[\s^2^(Fo^2^)+(0.0290P)^2^+191.1314P] where P=(Fo^2^+2Fc^2^)/3'
_refine_ls_weighting_scheme calc
_refine_ls_wR_factor_gt 0.1263
_refine_ls_wR_factor_ref 0.1277
_reflns_number_gt 1677
_reflns_number_total 1745
_reflns_threshold_expression >2sigma(I)
_cod_data_source_file ic0615271si20060812_085535.cif
_cod_data_source_block e:\huang\data\hyg-721\h
_cod_depositor_comments
;
The following automatic conversions were performed:
'_exptl_absorpt_correction_type' value 'Multi-scan' changed to
'multi-scan' according to
'/home/saulius/struct/CIF-dictionaries/cif_core.dic' dictionary named
'cif_core.dic' version 2.4.1 from 2010-06-29.

Automatic conversion script
Id: cif_fix_enum 1527 2010-12-29 10:47:43Z saulius 
;
_cod_original_sg_symbol_H-M 'I 41/a'
_cod_database_code 4307038

loop_
_symmetry_equiv_pos_as_xyz
'x, y, z'
'-y+3/4, x+1/4, z+1/4'
'-x, -y+1/2, z'
'y+1/4, -x+1/4, z+1/4'
'x+1/2, y+1/2, z+1/2'
'-y+5/4, x+3/4, z+3/4'
'-x+1/2, -y+1, z+1/2'
'y+3/4, -x+3/4, z+3/4'
'-x, -y, -z'
'y-3/4, -x-1/4, -z-1/4'
'x, y-1/2, -z'
'-y-1/4, x-1/4, -z-1/4'
'-x+1/2, -y+1/2, -z+1/2'
'y-1/4, -x+1/4, -z+1/4'
'x+1/2, y, -z+1/2'
'-y+1/4, x+1/4, -z+1/4'

loop_
_atom_site_label
_atom_site_type_symbol
_atom_site_fract_x
_atom_site_fract_y
_atom_site_fract_z
_atom_site_U_iso_or_equiv
_atom_site_adp_type
_atom_site_occupancy
_atom_site_symmetry_multiplicity
_atom_site_calc_flag
_atom_site_refinement_flags
_atom_site_disorder_assembly
_atom_site_disorder_group
Er1 Er 0.0000 0.2500 0.1250 0.0183(2) Uani 1 4 d S . .
Er2 Er 0.19578(5) 0.47148(5) 0.14943(5) 0.0090(2) Uani 0.50 1 d P . .
O2 O 0.3458(6) 0.5707(7) 0.4952(6) 0.042(2) Uani 1 1 d U . .
C3 C 0.3549(6) 0.6543(6) 0.3594(6) 0.0107(17) Uani 1 1 d . . .
C5 C 0.3637(6) 0.7353(6) 0.2175(6) 0.0105(16) Uani 1 1 d . . .
H5 H 0.3851 0.7841 0.1815 0.013 Uiso 1 1 calc R . .
C4 C 0.3842(6) 0.7295(6) 0.3098(6) 0.0117(17) Uani 1 1 d . . .
H4 H 0.4176 0.7760 0.3390 0.014 Uiso 1 1 calc R . .
N1 N 0.3064(6) 0.5881(6) 0.3178(5) 0.0154(16) Uani 0.50 1 d P . .
C1 N 0.3064(6) 0.5881(6) 0.3178(5) 0.0154(16) Uani 0.50 1 d P . .
C6 C 0.3108(6) 0.6670(6) 0.1790(6) 0.0114(17) Uani 1 1 d . . .
N2 N 0.2827(6) 0.5950(6) 0.2303(5) 0.0178(17) Uani 0.50 1 d P . .
C2 N 0.2827(6) 0.5950(6) 0.2303(5) 0.0178(17) Uani 0.50 1 d P . .
O3 O 0.3113(5) 0.7336(6) 0.0322(5) 0.0293(19) Uani 1 1 d . . .
O4 O 0.2273(6) 0.6111(5) 0.0545(6) 0.039(2) Uani 1 1 d . . .
C8 C 0.3742(6) 0.6419(7) 0.4593(6) 0.0146(18) Uani 1 1 d . . .
C7 C 0.2807(7) 0.6712(8) 0.0794(6) 0.021(2) Uani 1 1 d . . .
O1 O 0.4153(4) 0.7052(5) 0.4990(4) 0.0164(14) Uani 1 1 d . . .
O6 O 0.0377(7) 0.5193(6) 0.1112(6) 0.039(2) Uani 1 1 d . . .
O5 O 0.1293(5) 0.3308(5) 0.1783(5) 0.0232(16) Uani 1 1 d . . .
H6B H 0.0002 0.5385 0.0728 0.028 Uiso 1 1 d R . .
H5A H 0.1534 0.3271 0.2300 0.028 Uiso 1 1 d R . .
H6A H 0.0350 0.5356 0.1645 0.028 Uiso 1 1 d R . .

loop_
_atom_site_aniso_label
_atom_site_aniso_U_11
_atom_site_aniso_U_22
_atom_site_aniso_U_33
_atom_site_aniso_U_23
_atom_site_aniso_U_13
_atom_site_aniso_U_12
Er1 0.0228(3) 0.0228(3) 0.0093(4) 0.000 0.000 0.000
Er2 0.0110(4) 0.0147(4) 0.0012(3) -0.0004(3) -0.0006(2) 0.0045(3)
O2 0.041(5) 0.051(5) 0.033(4) 0.028(4) -0.022(4) -0.028(4)
C3 0.008(4) 0.019(4) 0.005(4) -0.003(3) 0.003(3) 0.002(3)
C5 0.007(4) 0.015(4) 0.010(4) 0.003(3) 0.001(3) 0.004(3)
C4 0.017(4) 0.010(4) 0.008(4) -0.001(3) 0.006(3) -0.001(3)
N1 0.020(4) 0.017(4) 0.009(3) -0.001(3) 0.005(3) -0.001(3)
C1 0.020(4) 0.017(4) 0.009(3) -0.001(3) 0.005(3) -0.001(3)
C6 0.013(4) 0.014(4) 0.007(4) -0.003(3) 0.003(3) 0.002(3)
N2 0.021(4) 0.026(5) 0.006(3) -0.004(3) 0.002(3) -0.007(3)
C2 0.021(4) 0.026(5) 0.006(3) -0.004(3) 0.002(3) -0.007(3)
O3 0.029(4) 0.053(6) 0.006(3) 0.007(3) -0.002(3) 0.008(4)
O4 0.056(6) 0.016(4) 0.044(5) -0.016(3) -0.046(5) 0.020(4)
C8 0.009(4) 0.021(5) 0.014(4) 0.006(3) -0.006(3) -0.008(4)
C7 0.017(5) 0.035(6) 0.010(4) -0.007(4) -0.006(4) 0.018(4)
O1 0.015(3) 0.027(4) 0.007(3) 0.001(3) -0.001(2) -0.006(3)
O6 0.060(6) 0.032(5) 0.026(4) -0.008(4) 0.021(4) -0.010(4)
O5 0.029(4) 0.026(4) 0.014(3) -0.007(3) 0.001(3) -0.010(3)

loop_
_atom_type_symbol
_atom_type_description
_atom_type_scat_dispersion_real
_atom_type_scat_dispersion_imag
_atom_type_scat_source
C C 0.0033 0.0016 'International Tables Vol C Tables 4.2.6.8 and 6.1.1.4'
H H 0.0000 0.0000 'International Tables Vol C Tables 4.2.6.8 and 6.1.1.4'
N N 0.0061 0.0033 'International Tables Vol C Tables 4.2.6.8 and 6.1.1.4'
O O 0.0106 0.0060 'International Tables Vol C Tables 4.2.6.8 and 6.1.1.4'
Er Er -0.2586 4.9576 'International Tables Vol C Tables 4.2.6.8 and 6.1.1.4'

loop_
_geom_angle_atom_site_label_1
_geom_angle_atom_site_label_2
_geom_angle_atom_site_label_3
_geom_angle
_geom_angle_site_symmetry_1
_geom_angle_site_symmetry_3
_geom_angle_publ_flag
O1 Er1 O1 75.2(3) 5_444 7_554 ?
O1 Er1 O1 128.9(2) 5_444 10_566 ?
O1 Er1 O1 128.9(2) 7_554 10_566 ?
O1 Er1 O1 128.9(2) 5_444 12_656 ?
O1 Er1 O1 128.9(2) 7_554 12_656 ?
O1 Er1 O1 75.2(3) 10_566 12_656 ?
O1 Er1 O5 146.5(2) 5_444 . ?
O1 Er1 O5 71.6(2) 7_554 . ?
O1 Er1 O5 72.5(3) 10_566 . ?
O1 Er1 O5 77.4(3) 12_656 . ?
O1 Er1 O5 71.6(2) 5_444 3 ?
O1 Er1 O5 146.5(2) 7_554 3 ?
O1 Er1 O5 77.4(3) 10_566 3 ?
O1 Er1 O5 72.5(2) 12_656 3 ?
O5 Er1 O5 141.9(3) . 3 ?
O1 Er1 O5 77.4(3) 5_444 14 ?
O1 Er1 O5 72.5(2) 7_554 14 ?
O1 Er1 O5 146.5(2) 10_566 14 ?
O1 Er1 O5 71.6(2) 12_656 14 ?
O5 Er1 O5 96.12(11) . 14 ?
O5 Er1 O5 96.12(11) 3 14 ?
O1 Er1 O5 72.5(2) 5_444 16 ?
O1 Er1 O5 77.4(3) 7_554 16 ?
O1 Er1 O5 71.6(2) 10_566 16 ?
O1 Er1 O5 146.5(2) 12_656 16 ?
O5 Er1 O5 96.12(11) . 16 ?
O5 Er1 O5 96.12(11) 3 16 ?
O5 Er1 O5 141.9(3) 14 16 ?
O5 Er2 O4 73.5(3) . 2 ?
O5 Er2 O2 80.3(3) . 7_554 ?
O4 Er2 O2 142.6(3) 2 7_554 ?
O5 Er2 C1 107.4(3) . 8_454 ?
O4 Er2 C1 139.4(3) 2 8_454 ?
O2 Er2 C1 73.8(3) 7_554 8_454 ?
O5 Er2 N1 107.4(3) . 8_454 ?
O4 Er2 N1 139.4(3) 2 8_454 ?
O2 Er2 N1 73.8(3) 7_554 8_454 ?
C1 Er2 N1 0.0(5) 8_454 8_454 ?
O5 Er2 O6 84.2(3) . . ?
O4 Er2 O6 82.8(3) 2 . ?
O2 Er2 O6 68.2(3) 7_554 . ?
C1 Er2 O6 137.7(3) 8_454 . ?
N1 Er2 O6 137.7(3) 8_454 . ?
O5 Er2 O2 81.8(3) . 8_454 ?
O4 Er2 O2 75.5(3) 2 8_454 ?
O2 Er2 O2 127.0(2) 7_554 8_454 ?
C1 Er2 O2 64.8(3) 8_454 8_454 ?
N1 Er2 O2 64.8(3) 8_454 8_454 ?
O6 Er2 O2 156.7(3) . 8_454 ?
O5 Er2 N2 140.6(3) . . ?
O4 Er2 N2 73.3(2) 2 . ?
O2 Er2 N2 138.7(3) 7_554 . ?
C1 Er2 N2 85.0(3) 8_454 . ?
N1 Er2 N2 85.0(3) 8_454 . ?
O6 Er2 N2 112.0(3) . . ?
O2 Er2 N2 69.7(3) 8_454 . ?
O5 Er2 O4 154.4(2) . . ?
O4 Er2 O4 123.3(2) 2 . ?
O2 Er2 O4 75.3(3) 7_554 . ?
C1 Er2 O4 73.3(3) 8_454 . ?
N1 Er2 O4 73.3(3) 8_454 . ?
O6 Er2 O4 79.6(3) . . ?
O2 Er2 O4 119.4(3) 8_454 . ?
N2 Er2 O4 64.7(2) . . ?
O5 Er2 Er2 119.51(17) . 8_454 ?
O4 Er2 Er2 155.1(3) 2 8_454 ?
O2 Er2 Er2 39.4(2) 7_554 8_454 ?
C1 Er2 Er2 60.68(19) 8_454 8_454 ?
N1 Er2 Er2 60.68(19) 8_454 8_454 ?
O6 Er2 Er2 78.00(19) . 8_454 ?
O2 Er2 Er2 125.18(18) 8_454 8_454 ?
N2 Er2 Er2 99.36(18) . 8_454 ?
O4 Er2 Er2 37.52(17) . 8_454 ?
O5 Er2 Er2 82.83(18) . 2 ?
O4 Er2 Er2 39.6(2) 2 2 ?
O2 Er2 Er2 159.2(3) 7_554 2 ?
C1 Er2 Er2 99.84(18) 8_454 2 ?
N1 Er2 Er2 99.84(18) 8_454 2 ?
O6 Er2 Er2 122.20(19) . 2 ?
O2 Er2 Er2 37.46(19) 8_454 2 ?
N2 Er2 Er2 57.93(19) . 2 ?
O4 Er2 Er2 122.62(16) . 2 ?
Er2 Er2 Er2 152.93(2) 8_454 2 ?
O5 Er2 H5A 19.4 . . ?
O4 Er2 H5A 60.4 2 . ?
O2 Er2 H5A 98.8 7_554 . ?
C1 Er2 H5A 107.4 8_454 . ?
N1 Er2 H5A 107.4 8_454 . ?
O6 Er2 H5A 96.4 . . ?
O2 Er2 H5A 65.7 8_454 . ?
N2 Er2 H5A 121.4 . . ?
O4 Er2 H5A 173.8 . . ?
Er2 Er2 H5A 137.2 8_454 . ?
Er2 Er2 H5A 63.5 2 . ?
C8 O2 Er2 134.0(8) . 7 ?
C8 O2 Er2 121.1(7) . 2 ?
Er2 O2 Er2 103.2(3) 7 2 ?
N1 C3 C4 120.4(8) . . ?
N1 C3 C8 116.7(8) . . ?
C4 C3 C8 122.9(8) . . ?
C4 C5 C6 118.0(8) . . ?
C4 C5 H5 121.0 . . ?
C6 C5 H5 121.0 . . ?
C5 C4 C3 119.1(8) . . ?
C5 C4 H4 120.4 . . ?
C3 C4 H4 120.4 . . ?
N2 N1 C3 120.9(8) . . ?
N2 N1 Er2 119.3(6) . 2 ?
C3 N1 Er2 119.3(6) . 2 ?
N2 C6 C5 120.8(8) . . ?
N2 C6 C7 117.8(8) . . ?
C5 C6 C7 121.3(8) . . ?
N1 N2 C6 120.5(8) . . ?
N1 N2 Er2 121.9(6) . . ?
C6 N2 Er2 117.5(6) . . ?
C7 O4 Er2 123.1(8) . 8_454 ?
C7 O4 Er2 122.6(7) . . ?
Er2 O4 Er2 102.9(3) 8_454 . ?
O2 C8 O1 126.5(9) . . ?
O2 C8 C3 116.6(9) . . ?
O1 C8 C3 116.8(8) . . ?
O3 C7 O4 126.9(9) . . ?
O3 C7 C6 117.2(9) . . ?
O4 C7 C6 115.9(10) . . ?
C8 O1 Er1 147.0(6) . 5 ?
Er2 O6 H6B 149.5 . . ?
Er2 O6 H6A 85.2 . . ?
H6B O6 H6A 120.3 . . ?
Er2 O5 Er1 136.3(4) . . ?
Er2 O5 H5A 92.4 . . ?
Er1 O5 H5A 127.1 . . ?

loop_
_geom_bond_atom_site_label_1
_geom_bond_atom_site_label_2
_geom_bond_distance
_geom_bond_site_symmetry_2
_geom_bond_publ_flag
Er1 O1 2.328(6) 5_444 ?
Er1 O5 2.390(7) . ?
Er2 O5 2.343(7) . ?
Er2 O4 2.423(8) 2 ?
Er2 O2 2.423(9) 7_554 ?
Er2 C1 2.459(8) 8_454 ?
Er2 N1 2.459(8) 8_454 ?
Er2 O6 2.510(11) . ?
Er2 O2 2.527(9) 8_454 ?
Er2 N2 2.531(8) . ?
Er2 O4 2.536(10) . ?
O2 C8 1.251(12) . ?
O2 Er2 2.423(9) 7 ?
O2 Er2 2.527(9) 2 ?
C3 N1 1.359(12) . ?
C3 C4 1.398(12) . ?
C3 C8 1.501(12) . ?
C5 C4 1.388(12) . ?
C5 C6 1.398(12) . ?
C5 H5 0.9500 . ?
C4 H4 0.9500 . ?
N1 N2 1.333(11) . ?
N1 Er2 2.459(8) 2 ?
C6 N2 1.370(12) . ?
C6 C7 1.525(12) . ?
O3 C7 1.240(14) . ?
O4 C7 1.245(14) . ?
O4 Er2 2.423(8) 8_454 ?
C8 O1 1.260(11) . ?
O1 Er1 2.328(6) 5 ?
O6 H6B 0.8399 . ?
O6 H6A 0.8184 . ?
O5 H5A 0.8381 . ?
